data_2005375
loop_
_publ_author_name
'Noltemeyer, M.'
'Raschke, T.'
'Tietze, L. F.'

_publ_section_title
;
 2-(6-Methoxy-7-methyl-1,2,3,4-tetrahydro-1-naphthyl)ethyl
 4,7,7-trimethyl-3-oxo-2-oxabicyclo[2.2.1]heptane-1-carboxylate
;
_journal_issue 9
_journal_name_full 'Acta Crystallographica Section C'
_journal_page_first 2256
_journal_page_last 2258
_journal_paper_doi 10.1107/S0108270196004167
_journal_volume 52
_journal_year 1996
_chemical_formula_iupac 'C24 H32 O5'
_chemical_formula_sum 'C24 H32 O5'
_chemical_formula_weight 400.50
_chemical_melting_point 124
_chemical_name_systematic
;
2-(6-Methoxy-7-methyl-1,2,3,4-tetrahydro-naphthalene-1-yl)ethyl
4,7,7-trimethyl-3-oxo-2-oxa-bicyclo[2.2.1]heptane-1-carboxylate
;
_space_group_IT_number 19
_symmetry_cell_setting orthorhombic
_symmetry_space_group_name_Hall 'P 2ac 2ab'
_symmetry_space_group_name_H-M 'P 21 21 21'
_audit_creation_method SHELXL
_cell_angle_alpha 90.00
_cell_angle_beta 90.00
_cell_angle_gamma 90.00
_cell_formula_units_Z 4
_cell_length_a 6.4190(10)
_cell_length_b 13.340(2)
_cell_length_c 24.701(2)
_cell_measurement_reflns_used 38
_cell_measurement_temperature 153(2)
_cell_measurement_theta_max 12.5
_cell_measurement_theta_min 10
_cell_volume 2115.1(5)
_computing_cell_refinement DIF4
_computing_data_collection 'DIF4 (Stoe & Cie, 1991a)'
_computing_data_reduction 'REDU4 (Stoe & Cie, 1991b)'
_computing_molecular_graphics 'SHELXTL-Plus (Sheldrick, 1990b)'
_computing_publication_material SHELXTL-Plus
_computing_structure_refinement 'SHELXL93 (Sheldrick, 1993)'
_computing_structure_solution 'SHELXS86 (Sheldrick, 1990a)'
_diffrn_ambient_temperature 153(2)
_diffrn_measurement_device 'Stoe AED2 four-circle'
_diffrn_measurement_method 'profile fitted 2\q-\w'
_diffrn_radiation_monochromator graphite
_diffrn_radiation_source 'fine-focus sealed tube'
_diffrn_radiation_type MoK\a
_diffrn_radiation_wavelength 0.71073
_diffrn_reflns_av_R_equivalents 0.0326
_diffrn_reflns_av_sigmaI/netI 0.0353
_diffrn_reflns_limit_h_max 7
_diffrn_reflns_limit_h_min -7
_diffrn_reflns_limit_k_max 15
_diffrn_reflns_limit_k_min -15
_diffrn_reflns_limit_l_max 29
_diffrn_reflns_limit_l_min 0
_diffrn_reflns_number 4299
_diffrn_reflns_theta_max 24.94
_diffrn_reflns_theta_min 3.52
_diffrn_standards_decay_% none
_diffrn_standards_interval_time 90
_diffrn_standards_number 3
_exptl_absorpt_coefficient_mu 0.087
_exptl_absorpt_correction_type none
_exptl_crystal_colour colorless
_exptl_crystal_density_diffrn 1.258
_exptl_crystal_description block
_exptl_crystal_F_000 864
_exptl_crystal_size_max 0.80
_exptl_crystal_size_mid 0.80
_exptl_crystal_size_min 0.70
_refine_diff_density_max 0.213
_refine_diff_density_min -0.153
_refine_ls_abs_structure_details
;
Flack (1983) parameter = -1.2(13); consequently
the absolute structure was assigned according to
that of the camphane group
;
_refine_ls_abs_structure_Flack -1.2(13)
_refine_ls_extinction_method none
_refine_ls_goodness_of_fit_all 1.066
_refine_ls_goodness_of_fit_obs 1.066
_refine_ls_hydrogen_treatment 'H atoms refined as riding'
_refine_ls_matrix_type full
_refine_ls_number_parameters 267
_refine_ls_number_reflns 2150
_refine_ls_number_restraints 0
_refine_ls_restrained_S_all 1.080
_refine_ls_restrained_S_obs 1.066
_refine_ls_R_factor_all 0.0356
_refine_ls_R_factor_obs 0.0320
_refine_ls_shift/esd_max 0.000
_refine_ls_shift/esd_mean 0.000
_refine_ls_structure_factor_coef Fsqd
_refine_ls_weighting_scheme
;
calc w = 1/[\s^2^(F~o~^2^) + (0.036P)^2^ + 0.47P]
where P = (F~o~^2^ + 2F~c~^2^)/3
;
_refine_ls_wR_factor_all 0.0818
_refine_ls_wR_factor_obs 0.0776
_reflns_number_observed 2003
_reflns_number_total 2151
_reflns_observed_criterion >2sigma(I)
_cod_data_source_file ka1161.cif
_cod_data_source_block tie73
_cod_database_code 2005375

loop_
_symmetry_equiv_pos_as_xyz
'x, y, z'
'-x+1/2, -y, z+1/2'
'-x, y+1/2, -z+1/2'
'x+1/2, -y+1/2, -z'

loop_
_atom_site_aniso_label
_atom_site_aniso_U_11
_atom_site_aniso_U_22
_atom_site_aniso_U_33
_atom_site_aniso_U_12
_atom_site_aniso_U_13
_atom_site_aniso_U_23
O1 0.0312(9) 0.0337(8) 0.0226(7) 0.0080(7) -0.0059(7) 0.0046(6)
O2 0.0213(7) 0.0290(7) 0.0222(7) -0.0021(7) -0.0038(6) 0.0024(6)
O3 0.0313(9) 0.0421(9) 0.0361(8) -0.0094(8) -0.0004(8) 0.0147(8)
O4 0.0375(10) 0.0789(13) 0.0408(10) 0.0044(11) 0.0089(9) 0.0292(10)
O5 0.0319(8) 0.0288(8) 0.0268(8) 0.0029(8) -0.0060(7) -0.0054(6)
C1 0.0219(11) 0.0296(11) 0.0196(10) 0.0025(10) -0.0003(9) 0.0006(9)
C3 0.0286(12) 0.0216(10) 0.0224(10) -0.0004(9) -0.0044(10) 0.0040(9)
C4 0.0232(11) 0.0259(10) 0.0204(10) -0.0017(9) -0.0035(9) 0.0010(8)
C5 0.0306(13) 0.0316(11) 0.0344(12) 0.0083(11) -0.0064(11) -0.0011(10)
C6 0.0329(13) 0.0344(12) 0.0256(10) 0.0108(11) -0.0015(10) -0.0067(9)
C7 0.0236(11) 0.0246(10) 0.0192(9) -0.0005(10) 0.0000(9) 0.0004(8)
C8 0.0352(13) 0.0471(13) 0.0239(11) -0.0070(13) -0.0064(11) 0.0057(10)
C9 0.0353(14) 0.0250(10) 0.0311(11) -0.0018(10) 0.0059(11) -0.0038(9)
C1" 0.0230(11) 0.0257(10) 0.0208(9) 0.0007(10) 0.0006(9) 0.0021(8)
C2" 0.0308(13) 0.0292(11) 0.0253(10) 0.0049(11) -0.0009(10) -0.0010(9)
C3" 0.0343(13) 0.0277(11) 0.0280(11) 0.0084(11) -0.0003(10) -0.0009(9)
C4" 0.0251(12) 0.0321(11) 0.0303(11) 0.0068(10) -0.0026(10) 0.0000(9)
C4A" 0.0210(10) 0.0228(9) 0.0214(9) -0.0002(9) 0.0030(9) 0.0038(8)
C5" 0.0219(10) 0.0286(10) 0.0219(10) 0.0008(10) -0.0016(9) 0.0039(8)
C6" 0.0258(11) 0.0244(10) 0.0202(9) -0.0034(10) 0.0020(9) 0.0017(8)
C7" 0.0258(12) 0.0268(10) 0.0185(9) 0.0037(10) 0.0041(9) 0.0037(8)
C8" 0.0204(10) 0.0278(10) 0.0205(9) 0.0016(9) -0.0012(9) 0.0032(8)
C8A" 0.0224(11) 0.0221(10) 0.0184(9) -0.0006(9) 0.0014(8) 0.0037(8)
C10 0.0257(12) 0.0401(13) 0.0359(12) -0.0090(12) -0.0001(11) 0.0038(11)
C10" 0.0257(12) 0.0359(12) 0.0272(11) 0.0005(11) -0.0025(10) -0.0060(9)
C9" 0.0326(13) 0.0326(11) 0.0271(10) 0.0102(11) -0.0021(10) -0.0013(9)
C 0.0301(12) 0.0331(11) 0.0204(10) 0.0023(10) 0.0011(10) 0.0014(9)
C1' 0.048(2) 0.0272(10) 0.0258(11) 0.0082(12) -0.0105(11) 0.0047(9)
C2' 0.0357(13) 0.0249(10) 0.0219(10) 0.0021(11) -0.0041(10) 0.0017(8)

loop_
_atom_site_label
_atom_site_occupancy
_atom_site_fract_x
_atom_site_fract_y
_atom_site_fract_z
_atom_site_U_iso_or_equiv
_atom_site_thermal_displace_type
_atom_site_calc_flag
_atom_site_refinement_flags
_atom_site_type_symbol
O1 1 -0.1286(2) 0.00461(11) -0.68360(6) 0.0292(4) Uani d . O
O2 1 -0.1829(2) 0.13638(11) -0.75880(5) 0.0242(3) Uani d . O
O3 1 -0.1014(3) 0.20302(12) -0.83948(6) 0.0365(4) Uani d . O
O4 1 -0.4675(3) -0.0025(2) -0.65979(8) 0.0524(5) Uani d . O
O5 1 0.3118(3) 0.24475(11) -0.38084(6) 0.0292(4) Uani d . O
C1 1 -0.3750(3) 0.0951(2) -0.73619(8) 0.0237(5) Uani d . C
C3 1 -0.2297(4) 0.1659(2) -0.81072(8) 0.0242(5) Uani d . C
C4 1 -0.4592(3) 0.1441(2) -0.81956(8) 0.0232(5) Uani d . C
C5 1 -0.5721(4) 0.2213(2) -0.78238(9) 0.0322(5) Uani d . C
H5A 1 -0.5200(4) 0.2901(2) -0.78886(9) 0.039 Uiso calc R H
H5B 1 -0.7246(4) 0.2199(2) -0.78831(9) 0.039 Uiso calc R H
C6 1 -0.5158(4) 0.1849(2) -0.72438(9) 0.0310(5) Uani d . C
H6A 1 -0.4408(4) 0.2374(2) -0.70381(9) 0.037 Uiso calc R H
H6B 1 -0.6416(4) 0.1645(2) -0.70400(9) 0.037 Uiso calc R H
C7 1 -0.4769(4) 0.0446(2) -0.78673(8) 0.0225(5) Uani d . C
C8 1 -0.5271(4) 0.1455(2) -0.87852(8) 0.0354(6) Uani d . C
H8A 1 -0.4962(23) 0.2112(5) -0.8943(2) 0.043 Uiso calc R H
H8B 1 -0.6772(6) 0.1326(12) -0.88073(9) 0.043 Uiso calc R H
H8C 1 -0.4518(19) 0.0934(9) -0.8985(2) 0.043 Uiso calc R H
C9 1 -0.3450(4) -0.0403(2) -0.81041(9) 0.0305(5) Uani d . C
H9A 1 -0.3405(20) -0.0963(5) -0.7848(3) 0.037 Uiso calc R H
H9B 1 -0.2032(8) -0.0160(4) -0.8171(6) 0.037 Uiso calc R H
H9C 1 -0.4068(14) -0.0630(8) -0.8446(3) 0.037 Uiso calc R H
C1" 1 0.0766(4) -0.0450(2) -0.54053(8) 0.0232(4) Uani d . C
H1"A 1 -0.0489(4) -0.0812(2) -0.52666(8) 0.028 Uiso calc R H
C2" 1 0.2427(4) -0.1236(2) -0.55305(8) 0.0284(5) Uani d . C
H2"A 1 0.1763(4) -0.1814(2) -0.57135(8) 0.034 Uiso calc R H
H2"B 1 0.3461(4) -0.0945(2) -0.57831(8) 0.034 Uiso calc R H
C3" 1 0.3543(4) -0.1602(2) -0.50274(8) 0.0300(5) Uani d . C
H3"A 1 0.4541(4) -0.2138(2) -0.51260(8) 0.036 Uiso calc R H
H3"B 1 0.2519(4) -0.1886(2) -0.47697(8) 0.036 Uiso calc R H
C4" 1 0.4706(4) -0.0734(2) -0.47605(9) 0.0292(5) Uani d . C
H4"A 1 0.5275(4) -0.0959(2) -0.44083(9) 0.035 Uiso calc R H
H4"B 1 0.5890(4) -0.0533(2) -0.49931(9) 0.035 Uiso calc R H
C4A" 1 0.3292(3) 0.01605(15) -0.46708(8) 0.0218(4) Uani d . C
C5" 1 0.3857(4) 0.0870(2) -0.42784(8) 0.0241(5) Uani d . C
H5"A 1 0.5097(4) 0.0772(2) -0.40753(8) 0.029 Uiso calc R H
C6" 1 0.2648(4) 0.1711(2) -0.41804(8) 0.0235(5) Uani d . C
C7" 1 0.0788(4) 0.1861(2) -0.44678(8) 0.0237(5) Uani d . C
C8" 1 0.0230(3) 0.11382(15) -0.48456(8) 0.0229(4) Uani d . C
H8"A 1 -0.1049(3) 0.12191(15) -0.50341(8) 0.028 Uiso calc R H
C8A" 1 0.1457(3) 0.02939(14) -0.49640(8) 0.0210(4) Uani d . C
C10 1 -0.6989(4) 0.0077(2) -0.77824(10) 0.0339(6) Uani d . C
H11A 1 -0.6980(4) -0.0499(7) -0.7536(5) 0.041 Uiso calc R H
H11B 1 -0.7586(9) -0.0124(11) -0.81311(13) 0.041 Uiso calc R H
H11C 1 -0.7831(7) 0.0616(4) -0.7625(6) 0.041 Uiso calc R H
C10" 1 0.4897(4) 0.2300(2) -0.34738(9) 0.0296(5) Uani d . C
H10A 1 0.5092(13) 0.2887(5) -0.3241(4) 0.036 Uiso calc R H
H10B 1 0.6132(5) 0.2208(11) -0.37014(9) 0.036 Uiso calc R H
H10C 1 0.4690(10) 0.1703(7) -0.3249(4) 0.036 Uiso calc R H
C9" 1 -0.0474(4) 0.2800(2) -0.43784(9) 0.0308(5) Uani d . C
H9"A 1 -0.1862(9) 0.2716(4) -0.4538(5) 0.037 Uiso calc R H
H9"B 1 0.0228(12) 0.3370(2) -0.4550(5) 0.037 Uiso calc R H
H9"C 1 -0.0609(20) 0.2926(6) -0.39891(9) 0.037 Uiso calc R H
C 1 -0.3297(4) 0.0272(2) -0.68851(9) 0.0279(5) Uani d . C
C1' 1 -0.0679(4) -0.0570(2) -0.63705(8) 0.0337(6) Uani d . C
H1'A 1 0.0428(4) -0.1047(2) -0.64777(8) 0.040 Uiso calc R H
H1'B 1 -0.1892(4) -0.0959(2) -0.62394(8) 0.040 Uiso calc R H
C2' 1 0.0111(4) 0.0115(2) -0.59253(8) 0.0275(5) Uani d . C
H3'A 1 -0.0996(4) 0.0602(2) -0.58328(8) 0.033 Uiso calc R H
H3'B 1 0.1322(4) 0.0497(2) -0.60632(8) 0.033 Uiso calc R H

loop_
_atom_type_symbol
_atom_type_description
_atom_type_scat_dispersion_real
_atom_type_scat_dispersion_imag
_atom_type_scat_source
C C 0.0033 0.0016 'International Tables Vol C Tables 4.2.6.8 and 6.1.1.4'
H H 0.0000 0.0000 'International Tables Vol C Tables 4.2.6.8 and 6.1.1.4'
O O 0.0106 0.0060 'International Tables Vol C Tables 4.2.6.8 and 6.1.1.4'

loop_
_geom_angle_atom_site_label_1
_geom_angle_atom_site_label_2
_geom_angle_atom_site_label_3
_geom_angle
_geom_angle_publ_flag
C O1 C1' 117.1(2) yes
C3 O2 C1 106.3(2) yes
C6" O5 C10" 117.7(2) yes
O2 C1 C 111.2(2) yes
O2 C1 C6 106.1(2) yes
C C1 C6 115.7(2) yes
O2 C1 C7 102.15(15) yes
C C1 C7 116.3(2) yes
C6 C1 C7 104.0(2) yes
O3 C3 O2 121.5(2) yes
O3 C3 C4 131.5(2) yes
O2 C3 C4 107.0(2) yes
C3 C4 C8 114.5(2) yes
C3 C4 C5 103.9(2) yes
C8 C4 C5 115.0(2) yes
C3 C4 C7 99.1(2) yes
C8 C4 C7 119.2(2) yes
C5 C4 C7 102.8(2) yes
C6 C5 C4 103.2(2) yes
C1 C6 C5 101.9(2) yes
C10 C7 C9 109.4(2) yes
C10 C7 C4 114.5(2) yes
C9 C7 C4 113.0(2) yes
C10 C7 C1 114.9(2) yes
C9 C7 C1 113.1(2) yes
C4 C7 C1 91.01(15) yes
C2" C1" C8A" 112.6(2) yes
C2" C1" C2' 110.8(2) yes
C8A" C1" C2' 110.6(2) yes
C3" C2" C1" 112.7(2) yes
C2" C3" C4" 109.9(2) yes
C4A" C4" C3" 111.6(2) yes
C8A" C4A" C5" 119.4(2) yes
C8A" C4A" C4" 122.0(2) yes
C5" C4A" C4" 118.5(2) yes
C6" C5" C4A" 121.5(2) yes
O5 C6" C5" 124.8(2) yes
O5 C6" C7" 115.0(2) yes
C5" C6" C7" 120.2(2) yes
C8" C7" C6" 117.4(2) yes
C8" C7" C9" 122.5(2) yes
C6" C7" C9" 120.1(2) yes
C7" C8" C8A" 123.5(2) yes
C4A" C8A" C8" 117.9(2) yes
C4A" C8A" C1" 121.9(2) yes
C8" C8A" C1" 120.2(2) yes
O4 C O1 125.9(2) yes
O4 C C1 121.0(2) yes
O1 C C1 113.1(2) yes
O1 C1' C2' 108.6(2) yes
C1' C2' C1" 113.5(2) yes

loop_
_geom_bond_atom_site_label_1
_geom_bond_atom_site_label_2
_geom_bond_distance
_geom_bond_publ_flag
O1 C 1.331(3) yes
O1 C1' 1.466(2) yes
O2 C3 1.375(2) yes
O2 C1 1.461(3) yes
O3 C3 1.195(3) yes
O4 C 1.201(3) yes
O5 C6" 1.379(2) yes
O5 C10" 1.423(3) yes
C1 C 1.514(3) yes
C1 C6 1.528(3) yes
C1 C7 1.562(3) yes
C3 C4 1.517(3) yes
C4 C8 1.520(3) yes
C4 C5 1.558(3) yes
C4 C7 1.560(3) yes
C5 C6 1.555(3) yes
C7 C10 1.522(3) yes
C7 C9 1.530(3) yes
C1" C2" 1.527(3) yes
C1" C8A" 1.539(3) yes
C1" C2' 1.547(3) yes
C2" C3" 1.515(3) yes
C3" C4" 1.527(3) yes
C4" C4A" 1.516(3) yes
C4A" C8A" 1.394(3) yes
C4A" C5" 1.402(3) yes
C5" C6" 1.385(3) yes
C6" C7" 1.403(3) yes
C7" C8" 1.388(3) yes
C7" C9" 1.509(3) yes
C8" C8A" 1.405(3) yes
C1' C2' 1.517(3) yes

loop_
_cod_related_entry_id
_cod_related_entry_database
_cod_related_entry_code
1 ChemSpider 10228602
